data_7001547
loop_
_publ_author_name
'Beck, John F.'
'Baiz, Tamam I.'
'Neshat, Abdollah'
'Schmidt, Joseph A. R.'

_publ_section_title
;
 Titanium imido complexes utilizing orthometallated derivatized
 acetophenone and piperonal imine ligands: synthesis, isolation, and
 characterization
;
_journal_issue 25
_journal_name_full 'Dalton Transactions'
_journal_page_first 5001
_journal_page_last 5008
_journal_paper_doi 10.1039/b906461c
_journal_year 2009
_chemical_formula_moiety 'C44 H53 N3 O4 Ti'
_chemical_formula_sum 'C44 H53 N3 O4 Ti'
_chemical_formula_weight 735.79
_chemical_name_systematic
;
?
;
_space_group_IT_number 14
_symmetry_cell_setting monoclinic
_symmetry_Int_Tables_number 14
_symmetry_space_group_name_Hall '-P 2yn'
_symmetry_space_group_name_H-M 'P 1 21/n 1'
_atom_sites_solution_hydrogens geom
_atom_sites_solution_primary direct
_atom_sites_solution_secondary difmap
_audit_creation_method SHELXL-97
_cell_angle_alpha 90.00
_cell_angle_beta 97.284(10)
_cell_angle_gamma 90.00
_cell_formula_units_Z 4
_cell_length_a 12.288(4)
_cell_length_b 24.290(8)
_cell_length_c 13.775(4)
_cell_measurement_reflns_used 5029
_cell_measurement_temperature 200(2)
_cell_measurement_theta_max 28.13
_cell_measurement_theta_min 2.3
_cell_volume 4078(2)
_computing_cell_refinement 'Bruker SAINT v6.22'
_computing_data_collection 'Bruker SMART v5.625'
_computing_data_reduction 'Bruker SAINT v6.22'
_computing_molecular_graphics 'Bruker SHELXTL'
_computing_publication_material 'Bruker SHELXTL'
_computing_structure_refinement 'SHELXL-97 (Sheldrick, 1997)'
_computing_structure_solution 'SHELXS-97 (Sheldrick, 1990)'
_diffrn_ambient_temperature 200(2)
_diffrn_measured_fraction_theta_full 0.991
_diffrn_measured_fraction_theta_max 0.991
_diffrn_measurement_device_type 'SMART CCD'
_diffrn_measurement_method \w-scan
_diffrn_radiation_monochromator graphite
_diffrn_radiation_source 'fine-focus sealed tube'
_diffrn_radiation_type MoK\a
_diffrn_radiation_wavelength 0.71073
_diffrn_reflns_av_R_equivalents 0.0806
_diffrn_reflns_av_sigmaI/netI 0.0677
_diffrn_reflns_limit_h_max 16
_diffrn_reflns_limit_h_min -16
_diffrn_reflns_limit_k_max 32
_diffrn_reflns_limit_k_min -32
_diffrn_reflns_limit_l_max 18
_diffrn_reflns_limit_l_min -18
_diffrn_reflns_number 45289
_diffrn_reflns_theta_full 28.49
_diffrn_reflns_theta_max 28.49
_diffrn_reflns_theta_min 1.68
_exptl_absorpt_coefficient_mu 0.254
_exptl_absorpt_correction_T_max 1.000
_exptl_absorpt_correction_T_min 0.834
_exptl_absorpt_correction_type empirical
_exptl_absorpt_process_details SADABS
_exptl_crystal_colour orange
_exptl_crystal_density_diffrn 1.198
_exptl_crystal_density_method 'not measured'
_exptl_crystal_description tablet
_exptl_crystal_F_000 1568
_exptl_crystal_size_max 0.30
_exptl_crystal_size_mid 0.15
_exptl_crystal_size_min 0.05
_refine_diff_density_max 0.365
_refine_diff_density_min -0.423
_refine_diff_density_rms 0.055
_refine_ls_extinction_coef 0.0087(6)
_refine_ls_extinction_expression Fc^*^=kFc[1+0.001xFc^2^\l^3^/sin(2\q)]^-1/4^
_refine_ls_extinction_method SHELXL
_refine_ls_goodness_of_fit_ref 1.018
_refine_ls_hydrogen_treatment constr
_refine_ls_matrix_type full
_refine_ls_number_parameters 470
_refine_ls_number_reflns 10246
_refine_ls_number_restraints 0
_refine_ls_restrained_S_all 1.018
_refine_ls_R_factor_all 0.0971
_refine_ls_R_factor_gt 0.0564
_refine_ls_shift/su_max 0.001
_refine_ls_shift/su_mean 0.000
_refine_ls_structure_factor_coef Fsqd
_refine_ls_weighting_details 'calc w=1/[\s^2^(Fo^2^)+(0.0601P)^2^+1.0904P] where P=(Fo^2^+2Fc^2^)/3'
_refine_ls_weighting_scheme calc
_refine_ls_wR_factor_gt 0.1247
_refine_ls_wR_factor_ref 0.1420
_reflns_number_gt 6761
_reflns_number_total 10246
_reflns_threshold_expression >2sigma(I)
_cod_data_source_file b906461c.txt
_cod_data_source_block (L5)2Ti(NC(CH3)3)_(5a)
_cod_original_sg_symbol_H-M P2(1)/n
_cod_database_code 7001547

loop_
_symmetry_equiv_pos_as_xyz
'x, y, z'
'-x+1/2, y+1/2, -z+1/2'
'-x, -y, -z'
'x-1/2, -y-1/2, z-1/2'

loop_
_atom_site_label
_atom_site_type_symbol
_atom_site_fract_x
_atom_site_fract_y
_atom_site_fract_z
_atom_site_U_iso_or_equiv
_atom_site_adp_type
_atom_site_occupancy
_atom_site_symmetry_multiplicity
_atom_site_calc_flag
_atom_site_refinement_flags
_atom_site_disorder_assembly
_atom_site_disorder_group
Ti1 Ti 0.66631(3) 0.400584(15) 0.82840(2) 0.02886(11) Uani 1 1 d . . .
O1 O 0.69668(15) 0.34130(7) 1.22144(11) 0.0529(5) Uani 1 1 d . . .
N1 N 0.53667(15) 0.42217(8) 0.82868(13) 0.0420(4) Uani 1 1 d . . .
C1 C 0.4255(2) 0.44193(13) 0.82298(19) 0.0597(7) Uani 1 1 d . . .
N2 N 0.79871(14) 0.46351(7) 0.84738(12) 0.0312(4) Uani 1 1 d . . .
O2 O 0.61035(13) 0.33236(7) 1.06438(11) 0.0461(4) Uani 1 1 d . . .
C2 C 0.3787(3) 0.4281(2) 0.9162(2) 0.1125(16) Uani 1 1 d . . .
H2A H 0.3808 0.3890 0.9260 0.169 Uiso 1 1 calc R . .
H2B H 0.3041 0.4407 0.9113 0.169 Uiso 1 1 calc R . .
H2C H 0.4213 0.4459 0.9705 0.169 Uiso 1 1 calc R . .
N3 N 0.68506(14) 0.31076(7) 0.80747(11) 0.0322(4) Uani 1 1 d . . .
O3 O 0.6612(2) 0.45540(11) 0.43489(14) 0.0912(8) Uani 1 1 d . . .
C3 C 0.3595(2) 0.41275(18) 0.7354(2) 0.0967(13) Uani 1 1 d . . .
H3A H 0.3585 0.3739 0.7476 0.145 Uiso 1 1 calc R . .
H3B H 0.3931 0.4196 0.6773 0.145 Uiso 1 1 calc R . .
H3C H 0.2857 0.4266 0.7266 0.145 Uiso 1 1 calc R . .
O4 O 0.64507(18) 0.48312(8) 0.59263(13) 0.0686(6) Uani 1 1 d . . .
C4 C 0.4244(3) 0.50367(17) 0.8014(3) 0.1072(14) Uani 1 1 d . . .
H4A H 0.4653 0.5228 0.8551 0.161 Uiso 1 1 calc R . .
H4B H 0.3500 0.5167 0.7928 0.161 Uiso 1 1 calc R . .
H4C H 0.4570 0.5103 0.7428 0.161 Uiso 1 1 calc R . .
C5 C 0.84738(17) 0.46708(8) 0.93560(15) 0.0338(5) Uani 1 1 d . . .
H5A H 0.9052 0.4917 0.9495 0.041 Uiso 1 1 calc R . .
C6 C 0.86537(19) 0.44040(9) 1.10908(16) 0.0413(5) Uani 1 1 d . . .
H6A H 0.9226 0.4655 1.1220 0.050 Uiso 1 1 calc R . .
C7 C 0.8317(2) 0.40995(10) 1.18514(15) 0.0443(6) Uani 1 1 d . . .
H7A H 0.8651 0.4134 1.2493 0.053 Uiso 1 1 calc R . .
C8 C 0.74687(19) 0.37468(9) 1.15994(15) 0.0386(5) Uani 1 1 d . . .
C9 C 0.6225(2) 0.30800(11) 1.15806(17) 0.0536(7) Uani 1 1 d . . .
H9A H 0.6514 0.2710 1.1548 0.064 Uiso 1 1 calc R . .
H9B H 0.5521 0.3060 1.1826 0.064 Uiso 1 1 calc R . .
C10 C 0.69704(17) 0.36883(8) 1.06445(14) 0.0322(4) Uani 1 1 d . . .
C11 C 0.72744(16) 0.39650(8) 0.98541(14) 0.0301(4) Uani 1 1 d . . .
C12 C 0.81421(16) 0.43372(8) 1.01348(14) 0.0314(4) Uani 1 1 d . . .
C13 C 0.84231(17) 0.49585(9) 0.77315(15) 0.0354(5) Uani 1 1 d . . .
C14 C 0.91784(18) 0.47098(9) 0.71900(15) 0.0388(5) Uani 1 1 d . . .
C15 C 0.95534(18) 0.41211(9) 0.73875(16) 0.0408(5) Uani 1 1 d . . .
H15A H 0.8961 0.3927 0.7659 0.049 Uiso 1 1 calc R . .
C16 C 1.0566(2) 0.41021(11) 0.8158(2) 0.0574(7) Uani 1 1 d . . .
H16A H 1.0415 0.4296 0.8733 0.086 Uiso 1 1 calc R . .
H16B H 1.1174 0.4272 0.7901 0.086 Uiso 1 1 calc R . .
H16C H 1.0743 0.3726 0.8323 0.086 Uiso 1 1 calc R . .
C17 C 0.9771(2) 0.38128(12) 0.6469(2) 0.0588(7) Uani 1 1 d . . .
H17A H 0.9128 0.3826 0.5994 0.088 Uiso 1 1 calc R . .
H17B H 0.9948 0.3436 0.6631 0.088 Uiso 1 1 calc R . .
H17C H 1.0374 0.3982 0.6202 0.088 Uiso 1 1 calc R . .
C18 C 0.9593(2) 0.50277(11) 0.64829(17) 0.0522(6) Uani 1 1 d . . .
H18A H 1.0100 0.4874 0.6115 0.063 Uiso 1 1 calc R . .
C19 C 0.9271(2) 0.55651(11) 0.63154(19) 0.0593(7) Uani 1 1 d . . .
H19A H 0.9566 0.5771 0.5843 0.071 Uiso 1 1 calc R . .
C20 C 0.8518(2) 0.57973(11) 0.68398(19) 0.0561(7) Uani 1 1 d . . .
H20A H 0.8301 0.6160 0.6716 0.067 Uiso 1 1 calc R . .
C21 C 0.7227(2) 0.57680(11) 0.8122(2) 0.0634(8) Uani 1 1 d . . .
H21A H 0.6896 0.5479 0.8484 0.076 Uiso 1 1 calc R . .
C22 C 0.6312(3) 0.60413(16) 0.7430(3) 0.1106(15) Uani 1 1 d . . .
H22A H 0.5973 0.5773 0.6977 0.166 Uiso 1 1 calc R . .
H22B H 0.6615 0.6332 0.7075 0.166 Uiso 1 1 calc R . .
H22C H 0.5773 0.6191 0.7803 0.166 Uiso 1 1 calc R . .
C23 C 0.7774(4) 0.61790(15) 0.8860(3) 0.1027(14) Uani 1 1 d . . .
H23A H 0.8333 0.5996 0.9294 0.154 Uiso 1 1 calc R . .
H23B H 0.7236 0.6331 0.9231 0.154 Uiso 1 1 calc R . .
H23C H 0.8100 0.6469 0.8522 0.154 Uiso 1 1 calc R . .
C24 C 0.8069(2) 0.55001(9) 0.75559(17) 0.0459(6) Uani 1 1 d . . .
C25 C 0.69660(18) 0.29650(9) 0.71916(15) 0.0373(5) Uani 1 1 d . . .
H25A H 0.7089 0.2597 0.7052 0.045 Uiso 1 1 calc R . .
C26 C 0.69070(18) 0.33669(9) 0.64178(15) 0.0381(5) Uani 1 1 d . . .
C27 C 0.67579(17) 0.39233(9) 0.67016(15) 0.0369(5) Uani 1 1 d . . .
C28 C 0.6659(2) 0.42691(11) 0.59170(17) 0.0467(6) Uani 1 1 d . . .
C29 C 0.6561(3) 0.50228(15) 0.4968(2) 0.0818(10) Uani 1 1 d . . .
H29A H 0.7224 0.5241 0.4978 0.098 Uiso 1 1 calc R . .
H29B H 0.5939 0.5252 0.4725 0.098 Uiso 1 1 calc R . .
C30 C 0.6735(2) 0.41100(13) 0.49570(17) 0.0599(7) Uani 1 1 d . . .
C31 C 0.6893(2) 0.35751(14) 0.47002(18) 0.0648(8) Uani 1 1 d . . .
H31A H 0.6942 0.3472 0.4057 0.078 Uiso 1 1 calc R . .
C32 C 0.6977(2) 0.31946(12) 0.54578(16) 0.0514(6) Uani 1 1 d . . .
H32A H 0.7080 0.2824 0.5327 0.062 Uiso 1 1 calc R . .
C33 C 0.9628(2) 0.25030(12) 0.8377(2) 0.0594(7) Uani 1 1 d . . .
H33A H 0.9145 0.2412 0.7796 0.089 Uiso 1 1 calc R . .
H33B H 0.9903 0.2171 0.8697 0.089 Uiso 1 1 calc R . .
H33C H 1.0230 0.2718 0.8205 0.089 Uiso 1 1 calc R . .
C34 C 0.5982(2) 0.24299(9) 0.90385(16) 0.0430(6) Uani 1 1 d . . .
C35 C 0.4877(2) 0.26144(12) 0.85586(19) 0.0566(7) Uani 1 1 d . . .
H35A H 0.4948 0.3001 0.8373 0.068 Uiso 1 1 calc R . .
C36 C 0.3979(3) 0.25861(17) 0.9225(3) 0.0898(11) Uani 1 1 d . . .
H36A H 0.4198 0.2795 0.9809 0.135 Uiso 1 1 calc R . .
H36B H 0.3860 0.2209 0.9395 0.135 Uiso 1 1 calc R . .
H36C H 0.3312 0.2736 0.8890 0.135 Uiso 1 1 calc R . .
C37 C 0.4535(3) 0.22932(18) 0.7622(2) 0.0977(12) Uani 1 1 d . . .
H37A H 0.5096 0.2323 0.7199 0.147 Uiso 1 1 calc R . .
H37B H 0.3860 0.2441 0.7297 0.147 Uiso 1 1 calc R . .
H37C H 0.4433 0.1913 0.7778 0.147 Uiso 1 1 calc R . .
C38 C 0.6096(3) 0.20038(10) 0.97220(18) 0.0545(7) Uani 1 1 d . . .
H38A H 0.5473 0.1825 0.9882 0.065 Uiso 1 1 calc R . .
C39 C 0.7107(3) 0.18429(10) 1.01614(19) 0.0596(7) Uani 1 1 d . . .
H39A H 0.7165 0.1552 1.0604 0.071 Uiso 1 1 calc R . .
C40 C 0.8036(2) 0.21078(10) 0.99540(18) 0.0535(6) Uani 1 1 d . . .
H40A H 0.8716 0.1999 1.0270 0.064 Uiso 1 1 calc R . .
C41 C 0.79787(19) 0.25377(9) 0.92756(16) 0.0398(5) Uani 1 1 d . . .
C42 C 0.89991(19) 0.28345(10) 0.90688(16) 0.0425(5) Uani 1 1 d . . .
H42A H 0.8768 0.3180 0.8736 0.051 Uiso 1 1 calc R . .
C43 C 0.9748(2) 0.29835(11) 0.99984(19) 0.0553(7) Uani 1 1 d . . .
H43A H 0.9345 0.3195 1.0421 0.083 Uiso 1 1 calc R . .
H43B H 1.0356 0.3196 0.9832 0.083 Uiso 1 1 calc R . .
H43C H 1.0015 0.2653 1.0328 0.083 Uiso 1 1 calc R . .
C44 C 0.69444(19) 0.26785(8) 0.88087(14) 0.0359(5) Uani 1 1 d . . .

loop_
_atom_site_aniso_label
_atom_site_aniso_U_11
_atom_site_aniso_U_22
_atom_site_aniso_U_33
_atom_site_aniso_U_23
_atom_site_aniso_U_13
_atom_site_aniso_U_12
Ti1 0.02921(19) 0.0345(2) 0.02325(18) 0.00215(15) 0.00487(13) -0.00059(15)
O1 0.0789(13) 0.0557(10) 0.0271(8) 0.0047(7) 0.0178(8) -0.0079(9)
N1 0.0345(10) 0.0606(12) 0.0308(9) 0.0035(9) 0.0042(7) 0.0076(9)
C1 0.0364(14) 0.094(2) 0.0488(15) 0.0044(14) 0.0057(11) 0.0203(14)
N2 0.0355(9) 0.0286(9) 0.0307(9) 0.0024(7) 0.0090(7) 0.0006(7)
O2 0.0550(10) 0.0537(10) 0.0317(8) 0.0044(7) 0.0136(7) -0.0167(8)
C2 0.056(2) 0.230(5) 0.057(2) 0.013(3) 0.0262(16) 0.032(3)
N3 0.0368(10) 0.0353(9) 0.0255(9) -0.0005(7) 0.0079(7) -0.0066(7)
O3 0.132(2) 0.1036(18) 0.0354(11) 0.0285(12) 0.0007(12) -0.0102(15)
C3 0.0414(17) 0.183(4) 0.062(2) 0.001(2) -0.0090(14) 0.006(2)
O4 0.0941(15) 0.0650(13) 0.0446(10) 0.0254(9) 0.0011(10) 0.0084(11)
C4 0.092(3) 0.113(3) 0.113(3) 0.007(2) 0.000(2) 0.058(2)
C5 0.0363(11) 0.0293(10) 0.0363(11) -0.0035(8) 0.0063(9) -0.0038(9)
C6 0.0451(13) 0.0416(12) 0.0358(12) -0.0064(10) -0.0002(10) -0.0050(10)
C7 0.0566(15) 0.0503(14) 0.0244(11) -0.0028(9) -0.0014(10) 0.0011(11)
C8 0.0517(14) 0.0402(12) 0.0262(10) 0.0019(9) 0.0134(9) 0.0054(10)
C9 0.0728(18) 0.0538(15) 0.0376(13) 0.0071(11) 0.0200(12) -0.0092(13)
C10 0.0357(11) 0.0336(11) 0.0287(10) -0.0017(8) 0.0091(8) 0.0016(9)
C11 0.0327(11) 0.0329(10) 0.0255(9) -0.0011(8) 0.0071(8) 0.0035(8)
C12 0.0334(11) 0.0328(10) 0.0286(10) -0.0025(8) 0.0064(8) 0.0019(8)
C13 0.0402(12) 0.0351(11) 0.0317(11) 0.0041(9) 0.0074(9) -0.0071(9)
C14 0.0407(12) 0.0431(12) 0.0337(11) -0.0004(9) 0.0086(9) -0.0094(10)
C15 0.0382(12) 0.0448(13) 0.0417(12) -0.0050(10) 0.0141(10) -0.0046(10)
C16 0.0498(15) 0.0559(16) 0.0661(18) -0.0050(13) 0.0059(13) 0.0044(12)
C17 0.0629(17) 0.0606(16) 0.0574(16) -0.0148(13) 0.0248(13) -0.0040(13)
C18 0.0586(16) 0.0605(16) 0.0406(13) 0.0004(12) 0.0185(11) -0.0146(13)
C19 0.079(2) 0.0576(17) 0.0438(14) 0.0177(12) 0.0153(13) -0.0193(14)
C20 0.0754(19) 0.0428(13) 0.0504(15) 0.0151(12) 0.0095(13) -0.0059(13)
C21 0.079(2) 0.0414(14) 0.0748(19) 0.0174(13) 0.0308(16) 0.0145(14)
C22 0.114(3) 0.090(3) 0.133(4) 0.035(2) 0.036(3) 0.060(2)
C23 0.158(4) 0.069(2) 0.093(3) -0.022(2) 0.061(3) -0.007(2)
C24 0.0574(15) 0.0374(12) 0.0439(13) 0.0080(10) 0.0095(11) -0.0043(11)
C25 0.0413(12) 0.0408(12) 0.0310(11) -0.0072(9) 0.0094(9) -0.0092(10)
C26 0.0372(12) 0.0523(13) 0.0255(10) -0.0021(9) 0.0062(9) -0.0103(10)
C27 0.0324(11) 0.0515(13) 0.0263(10) 0.0064(9) 0.0025(8) -0.0045(10)
C28 0.0463(14) 0.0585(15) 0.0342(12) 0.0100(11) 0.0012(10) -0.0022(11)
C29 0.099(3) 0.088(2) 0.0557(19) 0.0401(18) -0.0027(17) -0.001(2)
C30 0.0674(18) 0.085(2) 0.0257(12) 0.0170(13) 0.0003(11) -0.0104(15)
C31 0.077(2) 0.094(2) 0.0238(12) -0.0038(13) 0.0105(12) -0.0189(17)
C32 0.0569(16) 0.0686(17) 0.0304(12) -0.0093(11) 0.0119(11) -0.0156(13)
C33 0.0586(17) 0.0630(17) 0.0596(17) -0.0114(13) 0.0189(13) 0.0012(13)
C34 0.0601(15) 0.0370(12) 0.0345(12) -0.0065(9) 0.0158(11) -0.0135(11)
C35 0.0551(16) 0.0637(17) 0.0529(15) 0.0016(13) 0.0142(12) -0.0239(13)
C36 0.064(2) 0.128(3) 0.083(2) -0.001(2) 0.0313(18) -0.024(2)
C37 0.084(3) 0.141(3) 0.065(2) -0.021(2) -0.0030(18) -0.036(2)
C38 0.084(2) 0.0401(13) 0.0439(14) -0.0027(11) 0.0268(14) -0.0218(13)
C39 0.100(2) 0.0386(14) 0.0426(14) 0.0091(11) 0.0199(15) -0.0050(14)
C40 0.0741(19) 0.0430(14) 0.0433(14) 0.0068(11) 0.0075(12) 0.0046(13)
C41 0.0526(14) 0.0338(11) 0.0343(11) -0.0023(9) 0.0106(10) 0.0019(10)
C42 0.0479(14) 0.0403(12) 0.0389(12) 0.0001(10) 0.0039(10) 0.0060(10)
C43 0.0535(16) 0.0586(16) 0.0518(15) -0.0057(12) -0.0019(12) 0.0067(12)
C44 0.0539(14) 0.0285(11) 0.0273(10) -0.0047(8) 0.0130(9) -0.0055(9)

loop_
_atom_type_symbol
_atom_type_description
_atom_type_scat_dispersion_real
_atom_type_scat_dispersion_imag
_atom_type_scat_source
C C 0.0033 0.0016 'International Tables Vol C Tables 4.2.6.8 and 6.1.1.4'
H H 0.0000 0.0000 'International Tables Vol C Tables 4.2.6.8 and 6.1.1.4'
N N 0.0061 0.0033 'International Tables Vol C Tables 4.2.6.8 and 6.1.1.4'
O O 0.0106 0.0060 'International Tables Vol C Tables 4.2.6.8 and 6.1.1.4'
Ti Ti 0.2776 0.4457 'International Tables Vol C Tables 4.2.6.8 and 6.1.1.4'

loop_
_geom_angle_atom_site_label_1
_geom_angle_atom_site_label_2
_geom_angle_atom_site_label_3
_geom_angle
_geom_angle_site_symmetry_1
_geom_angle_site_symmetry_3
_geom_angle_publ_flag
N1 Ti1 C11 102.58(8) . . ?
N1 Ti1 C27 101.52(8) . . ?
C11 Ti1 C27 155.90(8) . . ?
N1 Ti1 N3 114.98(8) . . ?
C11 Ti1 N3 93.17(7) . . ?
C27 Ti1 N3 76.28(7) . . ?
N1 Ti1 N2 117.76(9) . . ?
C11 Ti1 N2 76.22(7) . . ?
C27 Ti1 N2 92.81(7) . . ?
N3 Ti1 N2 127.26(6) . . ?
C8 O1 C9 104.98(17) . . ?
C1 N1 Ti1 176.53(17) . . ?
N1 C1 C2 109.9(2) . . ?
N1 C1 C4 108.8(3) . . ?
C2 C1 C4 112.8(3) . . ?
N1 C1 C3 106.9(2) . . ?
C2 C1 C3 110.1(3) . . ?
C4 C1 C3 108.0(3) . . ?
C5 N2 C13 117.49(17) . . ?
C5 N2 Ti1 113.75(13) . . ?
C13 N2 Ti1 128.45(13) . . ?
C10 O2 C9 105.97(17) . . ?
C25 N3 C44 117.20(18) . . ?
C25 N3 Ti1 114.38(14) . . ?
C44 N3 Ti1 128.22(12) . . ?
C30 O3 C29 105.9(2) . . ?
C28 O4 C29 105.9(2) . . ?
N2 C5 C12 121.49(19) . . ?
C7 C6 C12 120.6(2) . . ?
C8 C7 C6 115.81(19) . . ?
C7 C8 O1 127.1(2) . . ?
C7 C8 C10 122.6(2) . . ?
O1 C8 C10 110.2(2) . . ?
O2 C9 O1 107.87(18) . . ?
C11 C10 O2 126.85(18) . . ?
C11 C10 C8 124.8(2) . . ?
O2 C10 C8 108.27(17) . . ?
C10 C11 C12 111.60(17) . . ?
C10 C11 Ti1 135.18(15) . . ?
C12 C11 Ti1 113.06(13) . . ?
C6 C12 C11 124.51(19) . . ?
C6 C12 C5 120.02(19) . . ?
C11 C12 C5 115.45(17) . . ?
C24 C13 C14 121.8(2) . . ?
C24 C13 N2 119.96(19) . . ?
C14 C13 N2 118.22(18) . . ?
C18 C14 C13 117.4(2) . . ?
C18 C14 C15 121.3(2) . . ?
C13 C14 C15 121.23(19) . . ?
C14 C15 C17 113.3(2) . . ?
C14 C15 C16 110.78(19) . . ?
C17 C15 C16 110.4(2) . . ?
C19 C18 C14 121.4(2) . . ?
C20 C19 C18 120.2(2) . . ?
C19 C20 C24 121.1(2) . . ?
C24 C21 C23 110.7(3) . . ?
C24 C21 C22 111.2(3) . . ?
C23 C21 C22 111.1(3) . . ?
C20 C24 C13 118.0(2) . . ?
C20 C24 C21 119.9(2) . . ?
C13 C24 C21 122.1(2) . . ?
N3 C25 C26 121.0(2) . . ?
C32 C26 C27 124.6(2) . . ?
C32 C26 C25 119.5(2) . . ?
C27 C26 C25 115.85(18) . . ?
C28 C27 C26 111.6(2) . . ?
C28 C27 Ti1 135.83(18) . . ?
C26 C27 Ti1 112.44(14) . . ?
C27 C28 O4 126.6(2) . . ?
C27 C28 C30 124.9(3) . . ?
O4 C28 C30 108.4(2) . . ?
O4 C29 O3 108.0(2) . . ?
O3 C30 C31 127.0(2) . . ?
O3 C30 C28 110.4(3) . . ?
C31 C30 C28 122.6(2) . . ?
C30 C31 C32 116.0(2) . . ?
C31 C32 C26 120.2(3) . . ?
C38 C34 C44 117.2(2) . . ?
C38 C34 C35 121.8(2) . . ?
C44 C34 C35 121.0(2) . . ?
C34 C35 C37 111.0(3) . . ?
C34 C35 C36 113.9(2) . . ?
C37 C35 C36 110.1(3) . . ?
C39 C38 C34 121.3(2) . . ?
C38 C39 C40 120.5(2) . . ?
C39 C40 C41 121.1(3) . . ?
C44 C41 C40 117.3(2) . . ?
C44 C41 C42 121.92(19) . . ?
C40 C41 C42 120.8(2) . . ?
C41 C42 C43 112.6(2) . . ?
C41 C42 C33 111.4(2) . . ?
C43 C42 C33 110.5(2) . . ?
C41 C44 C34 122.5(2) . . ?
C41 C44 N3 119.14(19) . . ?
C34 C44 N3 118.3(2) . . ?

loop_
_geom_bond_atom_site_label_1
_geom_bond_atom_site_label_2
_geom_bond_distance
_geom_bond_site_symmetry_2
_geom_bond_publ_flag
Ti1 N1 1.6776(19) . ?
Ti1 C11 2.200(2) . ?
Ti1 C27 2.207(2) . ?
Ti1 N3 2.2167(18) . ?
Ti1 N2 2.2234(18) . ?
O1 C8 1.374(3) . ?
O1 C9 1.430(3) . ?
N1 C1 1.441(3) . ?
C1 C2 1.510(4) . ?
C1 C4 1.529(5) . ?
C1 C3 1.539(4) . ?
N2 C5 1.287(3) . ?
N2 C13 1.445(3) . ?
O2 C10 1.385(3) . ?
O2 C9 1.410(3) . ?
N3 C25 1.290(3) . ?
N3 C44 1.446(3) . ?
O3 C30 1.362(3) . ?
O3 C29 1.428(4) . ?
O4 C28 1.389(3) . ?
O4 C29 1.423(3) . ?
C5 C12 1.444(3) . ?
C6 C7 1.388(3) . ?
C6 C12 1.395(3) . ?
C7 C8 1.360(3) . ?
C8 C10 1.386(3) . ?
C10 C11 1.371(3) . ?
C11 C12 1.414(3) . ?
C13 C24 1.397(3) . ?
C13 C14 1.400(3) . ?
C14 C18 1.389(3) . ?
C14 C15 1.516(3) . ?
C15 C17 1.523(3) . ?
C15 C16 1.530(3) . ?
C18 C19 1.375(4) . ?
C19 C20 1.366(4) . ?
C20 C24 1.391(3) . ?
C21 C24 1.519(4) . ?
C21 C23 1.520(5) . ?
C21 C22 1.531(5) . ?
C25 C26 1.441(3) . ?
C26 C32 1.400(3) . ?
C26 C27 1.425(3) . ?
C27 C28 1.362(3) . ?
C28 C30 1.392(3) . ?
C30 C31 1.367(4) . ?
C31 C32 1.388(4) . ?
C33 C42 1.529(3) . ?
C34 C38 1.394(3) . ?
C34 C44 1.399(3) . ?
C34 C35 1.501(4) . ?
C35 C37 1.520(4) . ?
C35 C36 1.524(4) . ?
C38 C39 1.368(4) . ?
C39 C40 1.372(4) . ?
C40 C41 1.397(3) . ?
C41 C44 1.392(3) . ?
C41 C42 1.505(3) . ?
C42 C43 1.523(3) . ?
